data_7016014
loop_
_publ_author_name
'Gan, Xin'
'Chi, Shao-Ming'
'Mu, Wei-Hua'
'Yao, Jia-Can'
'Quan, Li'
'Li, Cong'
'Bian, Zhao-Yong'
'Chen, Yong'
'Fu, Wen-Fu'

_publ_section_title
;
 Cu(i) and Pb(ii) complexes containing new tris(7-naphthyridyl)methane
 derivatives: Synthesis, structures, spectroscopy and geometric
 conversion.
;
_journal_issue 28
_journal_name_full 'Dalton transactions (Cambridge, England : 2003)'
_journal_page_first 7365
_journal_page_last 7374
_journal_paper_doi 10.1039/c0dt01747g
_journal_volume 40
_journal_year 2011
_chemical_formula_moiety 'C31 H29 Cl3 N6 O'
_chemical_formula_sum 'C31 H29 Cl3 N6 O'
_chemical_formula_weight 607.95
_chemical_name_systematic
;
?
;
_space_group_IT_number 14
_symmetry_cell_setting monoclinic
_symmetry_space_group_name_Hall '-P 2ybc'
_symmetry_space_group_name_H-M 'P 1 21/c 1'
_atom_sites_solution_hydrogens geom
_atom_sites_solution_primary direct
_atom_sites_solution_secondary difmap
_audit_creation_method SHELXL-97
_cell_angle_alpha 90.00
_cell_angle_beta 101.018(4)
_cell_angle_gamma 90.00
_cell_formula_units_Z 4
_cell_length_a 14.215(4)
_cell_length_b 11.089(3)
_cell_length_c 18.409(5)
_cell_measurement_reflns_used 9192
_cell_measurement_temperature 113(2)
_cell_measurement_theta_max 27.2
_cell_measurement_theta_min 1.5
_cell_volume 2848.3(14)
_computing_cell_refinement CrystalClear
_computing_data_collection CrystalClear
_computing_data_reduction CrystalClear
_computing_publication_material 'CrystalStructure 3.7.0'
_computing_structure_refinement 'SHELXL-97 (Sheldrick, 1997)'
_computing_structure_solution 'SHELXS-97 (Sheldrick, 1990)'
_diffrn_ambient_temperature 113(2)
_diffrn_detector_area_resol_mean 14.63
_diffrn_measured_fraction_theta_full 1.000
_diffrn_measured_fraction_theta_max 1.000
_diffrn_measurement_device_type 'Rigaku Saturn'
_diffrn_measurement_method \w
_diffrn_radiation_monochromator confocal
_diffrn_radiation_source 'rotating anode'
_diffrn_radiation_type MoK\a
_diffrn_radiation_wavelength 0.71070
_diffrn_reflns_av_R_equivalents 0.0432
_diffrn_reflns_av_sigmaI/netI 0.0299
_diffrn_reflns_limit_h_max 17
_diffrn_reflns_limit_h_min -17
_diffrn_reflns_limit_k_max 13
_diffrn_reflns_limit_k_min -13
_diffrn_reflns_limit_l_max 22
_diffrn_reflns_limit_l_min -22
_diffrn_reflns_number 30705
_diffrn_reflns_theta_full 26.00
_diffrn_reflns_theta_max 26.00
_diffrn_reflns_theta_min 1.46
_diffrn_standards_decay_% 0
_diffrn_standards_interval_count 0
_diffrn_standards_interval_time 0
_diffrn_standards_number 0
_exptl_absorpt_coefficient_mu 0.359
_exptl_absorpt_correction_T_max 0.9251
_exptl_absorpt_correction_T_min 0.8937
_exptl_absorpt_correction_type multi-scan
_exptl_absorpt_process_details crystalclear
_exptl_crystal_colour red
_exptl_crystal_density_diffrn 1.418
_exptl_crystal_density_method 'not measured'
_exptl_crystal_description block
_exptl_crystal_F_000 1264
_exptl_crystal_size_max 0.32
_exptl_crystal_size_mid 0.28
_exptl_crystal_size_min 0.22
_refine_diff_density_max 0.583
_refine_diff_density_min -0.476
_refine_diff_density_rms 0.065
_refine_ls_extinction_method none
_refine_ls_goodness_of_fit_ref 1.162
_refine_ls_hydrogen_treatment mixed
_refine_ls_matrix_type full
_refine_ls_number_parameters 386
_refine_ls_number_reflns 5613
_refine_ls_number_restraints 0
_refine_ls_restrained_S_all 1.162
_refine_ls_R_factor_all 0.0654
_refine_ls_R_factor_gt 0.0622
_refine_ls_shift/su_max 0.005
_refine_ls_shift/su_mean 0.000
_refine_ls_structure_factor_coef Fsqd
_refine_ls_weighting_details 'calc w=1/[\s^2^(Fo^2^)+(0.0539P)^2^+3.5633P] where P=(Fo^2^+2Fc^2^)/3'
_refine_ls_weighting_scheme calc
_refine_ls_wR_factor_gt 0.1455
_refine_ls_wR_factor_ref 0.1478
_reflns_number_gt 5387
_reflns_number_total 5613
_reflns_threshold_expression >2sigma(I)
_cod_data_source_file c0dt01747g.txt
_cod_data_source_block Ligand-L1
_cod_original_cell_volume 2848.2(13)
_cod_database_code 7016014

loop_
_symmetry_equiv_pos_as_xyz
'x, y, z'
'-x, y+1/2, -z+1/2'
'-x, -y, -z'
'x, -y-1/2, z-1/2'

loop_
_atom_site_label
_atom_site_type_symbol
_atom_site_fract_x
_atom_site_fract_y
_atom_site_fract_z
_atom_site_U_iso_or_equiv
_atom_site_adp_type
_atom_site_occupancy
_atom_site_symmetry_multiplicity
_atom_site_calc_flag
_atom_site_refinement_flags
_atom_site_disorder_assembly
_atom_site_disorder_group
Cl1 Cl -0.35067(5) 0.44231(7) 0.04714(4) 0.0357(2) Uani 1 1 d . . .
Cl2 Cl 0.50733(5) 0.67905(7) 0.11077(5) 0.0411(2) Uani 1 1 d . . .
Cl3 Cl 0.69130(6) 0.68660(9) 0.21024(4) 0.0500(2) Uani 1 1 d . . .
O1 O 0.79034(16) 0.7001(2) 0.01718(13) 0.0349(5) Uani 1 1 d . . .
H1A H 0.836(3) 0.720(3) 0.001(2) 0.042(11) Uiso 1 1 d . . .
H1B H 0.803(2) 0.634(3) 0.0312(18) 0.032(9) Uiso 1 1 d . . .
N1 N -0.16548(15) 0.4654(2) 0.08706(12) 0.0231(5) Uani 1 1 d . . .
N2 N -0.00425(15) 0.50226(19) 0.11276(11) 0.0216(5) Uani 1 1 d . . .
N3 N 0.29252(16) 0.5711(2) 0.24273(12) 0.0279(5) Uani 1 1 d . . .
N4 N 0.41054(17) 0.6014(2) 0.34497(13) 0.0355(6) Uani 1 1 d . . .
N5 N 0.06556(15) 0.6834(2) 0.04792(12) 0.0216(5) Uani 1 1 d . . .
H5 H 0.019(2) 0.642(3) 0.0522(17) 0.032 Uiso 1 1 d . . .
N6 N -0.03947(15) 0.7962(2) -0.03523(11) 0.0233(5) Uani 1 1 d . . .
C1 C -0.23886(19) 0.4010(2) 0.09852(15) 0.0255(6) Uani 1 1 d . . .
C2 C -0.2353(2) 0.3041(2) 0.14737(16) 0.0288(6) Uani 1 1 d . . .
H2 H -0.2912 0.2593 0.1512 0.035 Uiso 1 1 calc R . .
C3 C -0.1481(2) 0.2764(2) 0.18944(15) 0.0283(6) Uani 1 1 d . . .
H3 H -0.1426 0.2127 0.2245 0.034 Uiso 1 1 calc R . .
C4 C -0.0668(2) 0.3422(2) 0.18085(14) 0.0251(6) Uani 1 1 d . . .
C5 C -0.07831(18) 0.4353(2) 0.12719(14) 0.0222(5) Uani 1 1 d . . .
C6 C 0.08523(18) 0.4810(2) 0.15130(14) 0.0235(5) Uani 1 1 d . . .
C7 C 0.1006(2) 0.3885(2) 0.20679(14) 0.0266(6) Uani 1 1 d . . .
H7 H 0.1637 0.3746 0.2336 0.032 Uiso 1 1 calc R . .
C8 C 0.0278(2) 0.3204(2) 0.22210(14) 0.0262(6) Uani 1 1 d . . .
C9 C 0.0426(2) 0.2234(3) 0.28047(16) 0.0340(7) Uani 1 1 d . . .
H9A H 0.1098 0.2231 0.3059 0.051 Uiso 1 1 calc R . .
H9B H 0.0263 0.1448 0.2571 0.051 Uiso 1 1 calc R . .
H9C H 0.0013 0.2393 0.3164 0.051 Uiso 1 1 calc R . .
C10 C 0.16251(18) 0.5539(2) 0.13730(14) 0.0255(6) Uani 1 1 d . . .
C11 C 0.26193(18) 0.5220(2) 0.17700(14) 0.0248(5) Uani 1 1 d . . .
C12 C 0.3183(2) 0.4428(3) 0.14313(15) 0.0305(6) Uani 1 1 d . . .
H12 H 0.2930 0.4076 0.0964 0.037 Uiso 1 1 calc R . .
C13 C 0.4096(2) 0.4174(3) 0.17820(15) 0.0288(6) Uani 1 1 d . . .
H13 H 0.4485 0.3643 0.1561 0.035 Uiso 1 1 calc R . .
C14 C 0.44592(18) 0.4704(2) 0.24752(14) 0.0228(5) Uani 1 1 d . . .
C15 C 0.38386(19) 0.5461(2) 0.27807(15) 0.0259(6) Uani 1 1 d . . .
C16 C 0.4994(2) 0.5856(3) 0.38041(16) 0.0355(7) Uani 1 1 d . . .
C17 C 0.5656(2) 0.5129(3) 0.35326(16) 0.0332(7) Uani 1 1 d . . .
H17 H 0.6287 0.5042 0.3813 0.040 Uiso 1 1 calc R . .
C18 C 0.54109(19) 0.4546(3) 0.28759(15) 0.0281(6) Uani 1 1 d . . .
C19 C 0.6116(2) 0.3800(3) 0.25710(18) 0.0441(8) Uani 1 1 d . . .
H19A H 0.6733 0.3808 0.2916 0.066 Uiso 1 1 calc R . .
H19B H 0.6198 0.4131 0.2093 0.066 Uiso 1 1 calc R . .
H19C H 0.5881 0.2969 0.2502 0.066 Uiso 1 1 calc R . .
C20 C 0.5311(3) 0.6512(4) 0.45286(18) 0.0545(10) Uani 1 1 d . . .
H20A H 0.4828 0.7116 0.4590 0.082 Uiso 1 1 calc R . .
H20B H 0.5925 0.6913 0.4529 0.082 Uiso 1 1 calc R . .
H20C H 0.5384 0.5933 0.4938 0.082 Uiso 1 1 calc R . .
C21 C 0.15317(18) 0.6502(2) 0.08766(14) 0.0239(5) Uani 1 1 d . . .
C22 C 0.23410(18) 0.7204(2) 0.07561(14) 0.0261(6) Uani 1 1 d . . .
H22 H 0.2962 0.7020 0.1028 0.031 Uiso 1 1 calc R . .
C23 C 0.22314(19) 0.8113(2) 0.02665(15) 0.0261(6) Uani 1 1 d . . .
H23 H 0.2781 0.8547 0.0191 0.031 Uiso 1 1 calc R . .
C24 C 0.13086(19) 0.8449(2) -0.01452(14) 0.0241(5) Uani 1 1 d . . .
C25 C 0.05229(18) 0.7764(2) -0.00121(13) 0.0216(5) Uani 1 1 d . . .
C26 C -0.0551(2) 0.8857(2) -0.08427(14) 0.0272(6) Uani 1 1 d . . .
C27 C 0.0191(2) 0.9582(2) -0.10089(15) 0.0283(6) Uani 1 1 d . . .
H27 H 0.0045 1.0212 -0.1362 0.034 Uiso 1 1 calc R . .
C28 C 0.1129(2) 0.9385(2) -0.06638(15) 0.0273(6) Uani 1 1 d . . .
C29 C 0.1933(2) 1.0134(3) -0.08454(17) 0.0339(7) Uani 1 1 d . . .
H29A H 0.1671 1.0755 -0.1207 0.051 Uiso 1 1 calc R . .
H29B H 0.2373 0.9617 -0.1054 0.051 Uiso 1 1 calc R . .
H29C H 0.2279 1.0521 -0.0394 0.051 Uiso 1 1 calc R . .
C30 C -0.1587(2) 0.9061(3) -0.12262(15) 0.0324(6) Uani 1 1 d . . .
H30A H -0.1908 0.8282 -0.1331 0.049 Uiso 1 1 calc R . .
H30B H -0.1600 0.9498 -0.1691 0.049 Uiso 1 1 calc R . .
H30C H -0.1918 0.9536 -0.0903 0.049 Uiso 1 1 calc R . .
C31 C 0.6234(2) 0.7411(3) 0.12695(16) 0.0326(6) Uani 1 1 d . . .
H31A H 0.6556 0.7200 0.0855 0.039 Uiso 1 1 calc R . .
H31B H 0.6192 0.8301 0.1293 0.039 Uiso 1 1 calc R . .

loop_
_atom_site_aniso_label
_atom_site_aniso_U_11
_atom_site_aniso_U_22
_atom_site_aniso_U_33
_atom_site_aniso_U_23
_atom_site_aniso_U_13
_atom_site_aniso_U_12
Cl1 0.0232(3) 0.0398(4) 0.0429(4) -0.0029(3) 0.0031(3) -0.0031(3)
Cl2 0.0291(4) 0.0474(5) 0.0455(5) 0.0008(3) 0.0035(3) -0.0027(3)
Cl3 0.0482(5) 0.0607(6) 0.0338(4) 0.0024(4) -0.0104(3) -0.0027(4)
O1 0.0289(12) 0.0296(12) 0.0461(13) 0.0033(10) 0.0072(10) 0.0015(9)
N1 0.0212(11) 0.0247(11) 0.0228(11) -0.0031(9) 0.0026(8) -0.0014(9)
N2 0.0201(10) 0.0256(11) 0.0179(10) -0.0023(8) 0.0009(8) 0.0008(8)
N3 0.0211(11) 0.0339(13) 0.0255(12) -0.0004(10) -0.0033(9) 0.0058(9)
N4 0.0299(13) 0.0430(15) 0.0280(13) -0.0094(11) -0.0083(10) 0.0119(11)
N5 0.0160(10) 0.0274(12) 0.0202(11) 0.0014(9) 0.0003(8) -0.0016(9)
N6 0.0228(11) 0.0261(11) 0.0193(10) -0.0030(9) -0.0003(8) 0.0010(9)
C1 0.0230(13) 0.0269(14) 0.0270(13) -0.0080(11) 0.0060(10) -0.0022(10)
C2 0.0309(15) 0.0262(14) 0.0321(15) -0.0061(11) 0.0132(12) -0.0049(11)
C3 0.0395(16) 0.0239(13) 0.0244(13) -0.0033(11) 0.0134(12) -0.0023(11)
C4 0.0346(15) 0.0219(13) 0.0189(12) -0.0035(10) 0.0051(11) 0.0020(11)
C5 0.0246(13) 0.0214(13) 0.0204(12) -0.0039(10) 0.0040(10) -0.0009(10)
C6 0.0236(13) 0.0263(13) 0.0195(12) -0.0035(10) 0.0012(10) -0.0005(10)
C7 0.0286(14) 0.0276(14) 0.0206(13) -0.0022(10) -0.0032(10) 0.0050(11)
C8 0.0321(14) 0.0238(13) 0.0223(13) -0.0026(10) 0.0045(11) 0.0008(11)
C9 0.0384(16) 0.0319(15) 0.0311(15) 0.0057(12) 0.0051(12) -0.0043(12)
C10 0.0215(13) 0.0327(15) 0.0202(12) -0.0012(11) -0.0015(10) 0.0030(11)
C11 0.0227(13) 0.0257(13) 0.0240(13) 0.0023(11) -0.0006(10) -0.0010(10)
C12 0.0303(15) 0.0328(15) 0.0265(14) -0.0040(12) 0.0003(11) 0.0009(12)
C13 0.0301(14) 0.0301(14) 0.0262(14) -0.0008(11) 0.0056(11) 0.0061(11)
C14 0.0215(13) 0.0238(13) 0.0229(13) 0.0039(10) 0.0038(10) 0.0008(10)
C15 0.0220(13) 0.0285(14) 0.0248(13) -0.0015(11) -0.0017(10) 0.0039(10)
C16 0.0307(15) 0.0399(17) 0.0306(15) -0.0034(13) -0.0073(12) 0.0075(13)
C17 0.0226(13) 0.0421(17) 0.0306(15) 0.0032(13) -0.0060(11) 0.0035(12)
C18 0.0216(13) 0.0339(15) 0.0287(14) 0.0070(12) 0.0047(11) 0.0047(11)
C19 0.0309(16) 0.063(2) 0.0376(17) -0.0013(16) 0.0038(13) 0.0187(15)
C20 0.060(2) 0.057(2) 0.0346(18) -0.0183(16) -0.0203(16) 0.0192(18)
C21 0.0201(13) 0.0292(14) 0.0211(12) -0.0038(11) 0.0008(10) -0.0006(10)
C22 0.0188(13) 0.0318(14) 0.0259(14) -0.0017(11) -0.0003(10) -0.0011(10)
C23 0.0209(13) 0.0316(14) 0.0263(13) -0.0075(11) 0.0057(10) -0.0061(11)
C24 0.0261(13) 0.0261(13) 0.0203(12) -0.0051(10) 0.0049(10) -0.0026(11)
C25 0.0223(13) 0.0245(13) 0.0176(12) -0.0050(10) 0.0027(10) -0.0002(10)
C26 0.0322(15) 0.0267(14) 0.0212(13) -0.0040(11) 0.0015(11) 0.0046(11)
C27 0.0388(16) 0.0239(13) 0.0219(13) 0.0012(11) 0.0047(11) 0.0019(11)
C28 0.0355(15) 0.0250(14) 0.0227(13) -0.0054(10) 0.0085(11) -0.0037(11)
C29 0.0419(17) 0.0277(15) 0.0327(15) 0.0033(12) 0.0083(13) -0.0039(12)
C30 0.0432(17) 0.0281(14) 0.0239(14) -0.0008(11) 0.0009(12) 0.0046(12)
C31 0.0298(15) 0.0363(16) 0.0304(15) 0.0000(12) 0.0026(12) -0.0026(12)

loop_
_atom_type_symbol
_atom_type_description
_atom_type_scat_dispersion_real
_atom_type_scat_dispersion_imag
_atom_type_scat_source
C C 0.0033 0.0016 'International Tables Vol C Tables 4.2.6.8 and 6.1.1.4'
H H 0.0000 0.0000 'International Tables Vol C Tables 4.2.6.8 and 6.1.1.4'
N N 0.0061 0.0033 'International Tables Vol C Tables 4.2.6.8 and 6.1.1.4'
O O 0.0106 0.0060 'International Tables Vol C Tables 4.2.6.8 and 6.1.1.4'
Cl Cl 0.1484 0.1585 'International Tables Vol C Tables 4.2.6.8 and 6.1.1.4'

loop_
_geom_angle_atom_site_label_1
_geom_angle_atom_site_label_2
_geom_angle_atom_site_label_3
_geom_angle
_geom_angle_site_symmetry_1
_geom_angle_site_symmetry_3
_geom_angle_publ_flag
H1A O1 H1B 104(3) . . ?
C1 N1 C5 116.6(2) . . ?
C6 N2 C5 119.3(2) . . ?
C11 N3 C15 118.0(2) . . ?
C16 N4 C15 117.5(2) . . ?
C25 N5 C21 123.7(2) . . ?
C25 N5 H5 118(2) . . ?
C21 N5 H5 118(2) . . ?
C26 N6 C25 117.1(2) . . ?
N1 C1 C2 126.2(3) . . ?
N1 C1 Cl1 116.0(2) . . ?
C2 C1 Cl1 117.9(2) . . ?
C3 C2 C1 117.1(3) . . ?
C3 C2 H2 121.5 . . ?
C1 C2 H2 121.5 . . ?
C2 C3 C4 119.9(3) . . ?
C2 C3 H3 120.0 . . ?
C4 C3 H3 120.0 . . ?
C3 C4 C5 118.0(2) . . ?
C3 C4 C8 124.3(3) . . ?
C5 C4 C8 117.6(2) . . ?
N2 C5 N1 114.9(2) . . ?
N2 C5 C4 123.1(2) . . ?
N1 C5 C4 122.1(2) . . ?
N2 C6 C10 119.0(2) . . ?
N2 C6 C7 119.9(2) . . ?
C10 C6 C7 121.1(2) . . ?
C8 C7 C6 121.9(2) . . ?
C8 C7 H7 119.0 . . ?
C6 C7 H7 119.0 . . ?
C7 C8 C4 118.2(2) . . ?
C7 C8 C9 122.6(3) . . ?
C4 C8 C9 119.2(2) . . ?
C8 C9 H9A 109.5 . . ?
C8 C9 H9B 109.5 . . ?
H9A C9 H9B 109.5 . . ?
C8 C9 H9C 109.5 . . ?
H9A C9 H9C 109.5 . . ?
H9B C9 H9C 109.5 . . ?
C21 C10 C6 124.9(2) . . ?
C21 C10 C11 117.5(2) . . ?
C6 C10 C11 117.6(2) . . ?
N3 C11 C12 123.0(2) . . ?
N3 C11 C10 117.5(2) . . ?
C12 C11 C10 119.5(2) . . ?
C13 C12 C11 119.2(2) . . ?
C13 C12 H12 120.4 . . ?
C11 C12 H12 120.4 . . ?
C12 C13 C14 119.5(3) . . ?
C12 C13 H13 120.2 . . ?
C14 C13 H13 120.2 . . ?
C13 C14 C15 117.4(2) . . ?
C13 C14 C18 124.4(2) . . ?
C15 C14 C18 118.1(2) . . ?
N4 C15 N3 114.5(2) . . ?
N4 C15 C14 122.8(2) . . ?
N3 C15 C14 122.8(2) . . ?
N4 C16 C17 123.0(3) . . ?
N4 C16 C20 117.9(3) . . ?
C17 C16 C20 119.0(3) . . ?
C18 C17 C16 121.1(2) . . ?
C18 C17 H17 119.5 . . ?
C16 C17 H17 119.5 . . ?
C17 C18 C14 117.4(3) . . ?
C17 C18 C19 121.6(3) . . ?
C14 C18 C19 120.9(3) . . ?
C18 C19 H19A 109.5 . . ?
C18 C19 H19B 109.5 . . ?
H19A C19 H19B 109.5 . . ?
C18 C19 H19C 109.5 . . ?
H19A C19 H19C 109.5 . . ?
H19B C19 H19C 109.5 . . ?
C16 C20 H20A 109.5 . . ?
C16 C20 H20B 109.5 . . ?
H20A C20 H20B 109.5 . . ?
C16 C20 H20C 109.5 . . ?
H20A C20 H20C 109.5 . . ?
H20B C20 H20C 109.5 . . ?
N5 C21 C10 121.2(2) . . ?
N5 C21 C22 116.4(2) . . ?
C10 C21 C22 122.4(2) . . ?
C23 C22 C21 121.1(2) . . ?
C23 C22 H22 119.5 . . ?
C21 C22 H22 119.5 . . ?
C22 C23 C24 121.8(2) . . ?
C22 C23 H23 119.1 . . ?
C24 C23 H23 119.1 . . ?
C28 C24 C25 118.1(2) . . ?
C28 C24 C23 125.6(2) . . ?
C25 C24 C23 116.3(2) . . ?
N6 C25 N5 115.5(2) . . ?
N6 C25 C24 123.9(2) . . ?
N5 C25 C24 120.7(2) . . ?
N6 C26 C27 122.7(2) . . ?
N6 C26 C30 116.5(2) . . ?
C27 C26 C30 120.8(2) . . ?
C28 C27 C26 120.6(3) . . ?
C28 C27 H27 119.7 . . ?
C26 C27 H27 119.7 . . ?
C27 C28 C24 117.7(2) . . ?
C27 C28 C29 121.3(3) . . ?
C24 C28 C29 121.0(3) . . ?
C28 C29 H29A 109.5 . . ?
C28 C29 H29B 109.5 . . ?
H29A C29 H29B 109.5 . . ?
C28 C29 H29C 109.5 . . ?
H29A C29 H29C 109.5 . . ?
H29B C29 H29C 109.5 . . ?
C26 C30 H30A 109.5 . . ?
C26 C30 H30B 109.5 . . ?
H30A C30 H30B 109.5 . . ?
C26 C30 H30C 109.5 . . ?
H30A C30 H30C 109.5 . . ?
H30B C30 H30C 109.5 . . ?
Cl3 C31 Cl2 110.74(16) . . ?
Cl3 C31 H31A 109.5 . . ?
Cl2 C31 H31A 109.5 . . ?
Cl3 C31 H31B 109.5 . . ?
Cl2 C31 H31B 109.5 . . ?
H31A C31 H31B 108.1 . . ?

loop_
_geom_bond_atom_site_label_1
_geom_bond_atom_site_label_2
_geom_bond_distance
_geom_bond_site_symmetry_2
_geom_bond_publ_flag
Cl1 C1 1.748(3) . ?
Cl2 C31 1.760(3) . ?
Cl3 C31 1.756(3) . ?
O1 H1A 0.80(4) . ?
O1 H1B 0.78(4) . ?
N1 C1 1.314(3) . ?
N1 C5 1.358(3) . ?
N2 C6 1.354(3) . ?
N2 C5 1.356(3) . ?
N3 C11 1.322(3) . ?
N3 C15 1.365(3) . ?
N4 C16 1.318(4) . ?
N4 C15 1.363(3) . ?
N5 C25 1.361(3) . ?
N5 C21 1.369(3) . ?
N5 H5 0.83(3) . ?
N6 C26 1.331(3) . ?
N6 C25 1.353(3) . ?
C1 C2 1.396(4) . ?
C2 C3 1.365(4) . ?
C2 H2 0.9500 . ?
C3 C4 1.401(4) . ?
C3 H3 0.9500 . ?
C4 C5 1.417(4) . ?
C4 C8 1.433(4) . ?
C6 C10 1.427(4) . ?
C6 C7 1.434(4) . ?
C7 C8 1.353(4) . ?
C7 H7 0.9500 . ?
C8 C9 1.506(4) . ?
C9 H9A 0.9800 . ?
C9 H9B 0.9800 . ?
C9 H9C 0.9800 . ?
C10 C21 1.396(4) . ?
C10 C11 1.504(3) . ?
C11 C12 1.412(4) . ?
C12 C13 1.364(4) . ?
C12 H12 0.9500 . ?
C13 C14 1.410(4) . ?
C13 H13 0.9500 . ?
C14 C15 1.410(4) . ?
C14 C18 1.422(4) . ?
C16 C17 1.402(4) . ?
C16 C20 1.510(4) . ?
C17 C18 1.356(4) . ?
C17 H17 0.9500 . ?
C18 C19 1.490(4) . ?
C19 H19A 0.9800 . ?
C19 H19B 0.9800 . ?
C19 H19C 0.9800 . ?
C20 H20A 0.9800 . ?
C20 H20B 0.9800 . ?
C20 H20C 0.9800 . ?
C21 C22 1.441(4) . ?
C22 C23 1.341(4) . ?
C22 H22 0.9500 . ?
C23 C24 1.433(4) . ?
C23 H23 0.9500 . ?
C24 C28 1.401(4) . ?
C24 C25 1.410(4) . ?
C26 C27 1.404(4) . ?
C26 C30 1.524(4) . ?
C27 C28 1.381(4) . ?
C27 H27 0.9500 . ?
C28 C29 1.500(4) . ?
C29 H29A 0.9800 . ?
C29 H29B 0.9800 . ?
C29 H29C 0.9800 . ?
C30 H30A 0.9800 . ?
C30 H30B 0.9800 . ?
C30 H30C 0.9800 . ?
C31 H31A 0.9900 . ?
C31 H31B 0.9900 . ?

loop_
_geom_hbond_atom_site_label_D
_geom_hbond_atom_site_label_H
_geom_hbond_atom_site_label_A
_geom_hbond_distance_DH
_geom_hbond_distance_HA
_geom_hbond_distance_DA
_geom_hbond_angle_DHA
_geom_hbond_site_symmetry_A
O1 H1A N6 0.80(4) 2.18(4) 2.969(3) 173(4) 1_655
O1 H1B N1 0.78(4) 2.14(4) 2.917(3) 171(3) 1_655
N5 H5 N2 0.83(3) 1.97(3) 2.626(3) 136(3) .

loop_
_geom_torsion_atom_site_label_1
_geom_torsion_atom_site_label_2
_geom_torsion_atom_site_label_3
_geom_torsion_atom_site_label_4
_geom_torsion
_geom_torsion_site_symmetry_1
_geom_torsion_site_symmetry_2
_geom_torsion_site_symmetry_3
_geom_torsion_site_symmetry_4
_geom_torsion_publ_flag
C5 N1 C1 C2 -0.7(4) . . . . ?
C5 N1 C1 Cl1 179.28(18) . . . . ?
N1 C1 C2 C3 2.8(4) . . . . ?
Cl1 C1 C2 C3 -177.2(2) . . . . ?
C1 C2 C3 C4 -1.8(4) . . . . ?
C2 C3 C4 C5 -0.9(4) . . . . ?
C2 C3 C4 C8 -179.9(2) . . . . ?
C6 N2 C5 N1 178.4(2) . . . . ?
C6 N2 C5 C4 -0.5(4) . . . . ?
C1 N1 C5 N2 178.8(2) . . . . ?
C1 N1 C5 C4 -2.3(4) . . . . ?
C3 C4 C5 N2 -178.1(2) . . . . ?
C8 C4 C5 N2 1.1(4) . . . . ?
C3 C4 C5 N1 3.1(4) . . . . ?
C8 C4 C5 N1 -177.8(2) . . . . ?
C5 N2 C6 C10 -178.3(2) . . . . ?
C5 N2 C6 C7 -0.2(4) . . . . ?
N2 C6 C7 C8 0.2(4) . . . . ?
C10 C6 C7 C8 178.4(2) . . . . ?
C6 C7 C8 C4 0.3(4) . . . . ?
C6 C7 C8 C9 -179.7(2) . . . . ?
C3 C4 C8 C7 178.2(2) . . . . ?
C5 C4 C8 C7 -0.9(4) . . . . ?
C3 C4 C8 C9 -1.9(4) . . . . ?
C5 C4 C8 C9 179.1(2) . . . . ?
N2 C6 C10 C21 2.2(4) . . . . ?
C7 C6 C10 C21 -176.0(2) . . . . ?
N2 C6 C10 C11 -175.6(2) . . . . ?
C7 C6 C10 C11 6.2(4) . . . . ?
C15 N3 C11 C12 1.9(4) . . . . ?
C15 N3 C11 C10 -177.7(2) . . . . ?
C21 C10 C11 N3 93.2(3) . . . . ?
C6 C10 C11 N3 -88.8(3) . . . . ?
C21 C10 C11 C12 -86.4(3) . . . . ?
C6 C10 C11 C12 91.6(3) . . . . ?
N3 C11 C12 C13 -1.8(4) . . . . ?
C10 C11 C12 C13 177.8(3) . . . . ?
C11 C12 C13 C14 0.1(4) . . . . ?
C12 C13 C14 C15 1.4(4) . . . . ?
C12 C13 C14 C18 -177.2(3) . . . . ?
C16 N4 C15 N3 -176.9(3) . . . . ?
C16 N4 C15 C14 2.4(4) . . . . ?
C11 N3 C15 N4 179.0(3) . . . . ?
C11 N3 C15 C14 -0.2(4) . . . . ?
C13 C14 C15 N4 179.4(3) . . . . ?
C18 C14 C15 N4 -2.0(4) . . . . ?
C13 C14 C15 N3 -1.4(4) . . . . ?
C18 C14 C15 N3 177.3(3) . . . . ?
C15 N4 C16 C17 -1.7(5) . . . . ?
C15 N4 C16 C20 177.2(3) . . . . ?
N4 C16 C17 C18 0.5(5) . . . . ?
C20 C16 C17 C18 -178.4(3) . . . . ?
C16 C17 C18 C14 0.0(4) . . . . ?
C16 C17 C18 C19 178.2(3) . . . . ?
C13 C14 C18 C17 179.2(3) . . . . ?
C15 C14 C18 C17 0.7(4) . . . . ?
C13 C14 C18 C19 1.1(4) . . . . ?
C15 C14 C18 C19 -177.5(3) . . . . ?
C25 N5 C21 C10 -180.0(2) . . . . ?
C25 N5 C21 C22 0.4(4) . . . . ?
C6 C10 C21 N5 0.6(4) . . . . ?
C11 C10 C21 N5 178.4(2) . . . . ?
C6 C10 C21 C22 -179.7(2) . . . . ?
C11 C10 C21 C22 -2.0(4) . . . . ?
N5 C21 C22 C23 -1.4(4) . . . . ?
C10 C21 C22 C23 178.9(3) . . . . ?
C21 C22 C23 C24 1.5(4) . . . . ?
C22 C23 C24 C28 179.8(3) . . . . ?
C22 C23 C24 C25 -0.5(4) . . . . ?
C26 N6 C25 N5 -179.3(2) . . . . ?
C26 N6 C25 C24 0.3(4) . . . . ?
C21 N5 C25 N6 -179.8(2) . . . . ?
C21 N5 C25 C24 0.6(4) . . . . ?
C28 C24 C25 N6 -0.4(4) . . . . ?
C23 C24 C25 N6 179.9(2) . . . . ?
C28 C24 C25 N5 179.2(2) . . . . ?
C23 C24 C25 N5 -0.5(4) . . . . ?
C25 N6 C26 C27 -0.2(4) . . . . ?
C25 N6 C26 C30 179.5(2) . . . . ?
N6 C26 C27 C28 0.2(4) . . . . ?
C30 C26 C27 C28 -179.5(2) . . . . ?
C26 C27 C28 C24 -0.3(4) . . . . ?
C26 C27 C28 C29 178.8(2) . . . . ?
C25 C24 C28 C27 0.4(4) . . . . ?
C23 C24 C28 C27 -180.0(2) . . . . ?
C25 C24 C28 C29 -178.7(2) . . . . ?
C23 C24 C28 C29 1.0(4) . . . . ?

loop_
_cod_related_entry_id
_cod_related_entry_database
_cod_related_entry_code
1 ChemSpider 30652827
